data_2009073
loop_
_publ_author_name
'Low, John N.'
'Godino, M. L.'
'L\'opez, Rafael'
'P\'erez, Agustin'
'Melguizo, Manuel'
'Cobo, Justo'

_publ_section_title <i>N</i>-(6-Amino-3,4-dihydro-3-methyl-5-nitroso-4-oxopyrimidin-2-yl)methionine
_journal_issue 10
_journal_name_full 'Acta Crystallographica Section C'
_journal_page_first 1727
_journal_page_last 1730
_journal_paper_doi 10.1107/S0108270199008495
_journal_volume 55
_journal_year 1999
_chemical_formula_moiety 'C10 H15 N5 O4 S '
_chemical_formula_sum 'C10 H15 N5 O4 S'
_chemical_formula_weight 301.33
_chemical_name_systematic
;
N-(6-amino-3,4-dihydro-3-methyl-5-nitroso-4-oxopyrimidin-2-yl)
methionine
;
_space_group_IT_number 19
_symmetry_cell_setting orthorhombic
_symmetry_space_group_name_Hall 'P 2ac 2ab'
_symmetry_space_group_name_H-M 'P 21 21 21'
_cell_angle_alpha 90.00
_cell_angle_beta 90.00
_cell_angle_gamma 90.00
_cell_formula_units_Z 4
_cell_length_a 9.0165(4)
_cell_length_b 11.3057(3)
_cell_length_c 13.4155(6)
_cell_measurement_reflns_used all
_cell_measurement_temperature 150(2)
_cell_measurement_theta_max 26.27
_cell_measurement_theta_min 2.35
_cell_volume 1367.55(9)
_computing_cell_refinement COLLECT
_computing_data_collection 'COLLECT (Enraf-Nonius, 1998)'
_computing_data_reduction 'COLLECT and DATRD2 in NRCVAX94 (Gabe et al., 1989)'
_computing_molecular_graphics 'PLATON (Spek, 1998) and PLUTON (Spek, 1995)'
_computing_publication_material 'NRCVAX94, SHELX97, WordPerfect and PREP8 (Ferguson, 19??)'
_computing_structure_refinement 'NRCVAX94 and SHELXL97'
_computing_structure_solution 'SOLVER in NRCVAX'
_diffrn_ambient_temperature 150.0(10)
_diffrn_measured_fraction_theta_full 0.999
_diffrn_measured_fraction_theta_max 0.999
_diffrn_measurement_device_type 'Kappa CCD area detector'
_diffrn_measurement_method \f+\w
_diffrn_radiation_monochromator graphite
_diffrn_radiation_source 'X-ray tube'
_diffrn_radiation_type 'Mo K\a'
_diffrn_radiation_wavelength 0.71073
_diffrn_reflns_av_R_equivalents 0.051
_diffrn_reflns_av_sigmaI/netI 0.048
_diffrn_reflns_limit_h_max 11
_diffrn_reflns_limit_h_min -11
_diffrn_reflns_limit_k_max 14
_diffrn_reflns_limit_k_min -14
_diffrn_reflns_limit_l_max 16
_diffrn_reflns_limit_l_min -14
_diffrn_reflns_number 10372
_diffrn_reflns_theta_full 26.27
_diffrn_reflns_theta_max 26.27
_diffrn_reflns_theta_min 2.35
_exptl_absorpt_coefficient_mu 0.260
_exptl_absorpt_correction_T_max 1.0000
_exptl_absorpt_correction_T_min 1.0000
_exptl_absorpt_correction_type none
_exptl_crystal_colour orange
_exptl_crystal_density_diffrn 1.464
_exptl_crystal_density_meas ?
_exptl_crystal_description needle
_exptl_crystal_F_000 632
_exptl_crystal_size_max 0.25
_exptl_crystal_size_mid 0.15
_exptl_crystal_size_min 0.10
_refine_diff_density_max 0.521
_refine_diff_density_min -0.369
_refine_ls_abs_structure_details 'Flack (1983)'
_refine_ls_abs_structure_Flack -0.07(13)
_refine_ls_extinction_method none
_refine_ls_goodness_of_fit_ref 1.208
_refine_ls_hydrogen_treatment constr
_refine_ls_matrix_type full
_refine_ls_number_parameters 184
_refine_ls_number_reflns 2778
_refine_ls_number_restraints 0
_refine_ls_restrained_S_all 1.208
_refine_ls_R_factor_all 0.061
_refine_ls_R_factor_gt 0.047
_refine_ls_shift/su_max <0.001
_refine_ls_shift/su_mean 0.000
_refine_ls_structure_factor_coef Fsqd
_refine_ls_weighting_details 'w = 1/[\s^2^(Fo^2^)+(0.0679P)^2^] where P=(Fo^2^+2Fc^2^)/3'
_refine_ls_weighting_scheme calc
_refine_ls_wR_factor_ref 0.128
_reflns_number_gt 2331
_reflns_number_total 2778
_reflns_threshold_expression I>2\s(I)
_cod_data_source_file sk1287.cif
_cod_data_source_block HL
_cod_depositor_comments
;
The following automatic conversions were performed:

'_exptl_crystal_density_meas' value 'not measured' was changed to '?'
- the value is perceived as not measured.

Automatic conversion script
Id: cif_fix_values 3008 2015-01-20 13:52:24Z robertas 

The following automatic conversions were performed:

'_refine_ls_weighting_scheme' value 'calc w =
1/[\s^2^(Fo^2^)+(0.0679P)^2^] where P=(Fo^2^+2Fc^2^)/3' was changed
to 'calc'. New tag '_refine_ls_weighting_details' was created. The
value of the new tag was set to 'w = 1/[\s^2^(Fo^2^)+(0.0679P)^2^]
where P=(Fo^2^+2Fc^2^)/3'.

Automatic conversion script
Id: cif_fix_values 3143 2015-03-26 13:38:13Z robertas 
;
_cod_database_code 2009073

loop_
_symmetry_equiv_pos_as_xyz
'x, y, z'
'x+1/2, -y+1/2, -z'
'-x, y+1/2, -z+1/2'
'-x+1/2, -y, z+1/2'

loop_
_atom_site_label
_atom_site_fract_x
_atom_site_fract_y
_atom_site_fract_z
_atom_site_U_iso_or_equiv
_atom_site_adp_type
_atom_site_calc_flag
_atom_site_refinement_flags
_atom_site_occupancy
_atom_site_disorder_assembly
_atom_site_disorder_group
_atom_site_type_symbol
N1 .2739(3) .04658(17) .03525(18) .0227(5) Uani d . 1 . . N
C2 .3681(3) .0895(2) .1005(2) .0195(6) Uani d . 1 . . C
N2 .3641(2) .20587(16) .11709(17) .0214(5) Uani d . 1 . . N
C21 .2658(3) .2805(2) .0579(2) .0238(6) Uani d . 1 . . C
C22 .3342(3) .4034(2) .0507(2) .0218(6) Uani d . 1 . . C
O21 .2520(3) .47330(16) -.00295(19) .0402(6) Uani d . 1 . . O
O22 .4503(2) .42879(16) .09130(16) .0282(5) Uani d . 1 . . O
C23 .1071(3) .2824(2) .0985(2) .0303(7) Uani d . 1 . . C
C24 .0891(3) .3499(3) .1950(3) .0399(8) Uani d . 1 . . C
S2 -.09168(9) .32937(8) .25138(8) .0496(3) Uani d . 1 . . S
C25 -.0622(5) .1884(4) .3029(3) .0565(10) Uani d . 1 . . C
N3 .4725(2) .02325(18) .15143(19) .0222(5) Uani d . 1 . . N
C3 .5843(3) .0824(2) .2139(2) .0273(6) Uani d . 1 . . C
C4 .4820(3) -.0992(2) .1365(2) .0215(6) Uani d . 1 . . C
O4 .5725(2) -.15844(16) .18275(15) .0276(5) Uani d . 1 . . O
C5 .3787(3) -.1486(2) .0630(2) .0212(6) Uani d . 1 . . C
N5 .3858(2) -.26479(18) .05386(19) .0245(5) Uani d . 1 . . N
O5 .2997(2) -.31171(14) -.01405(15) .0277(5) Uani d . 1 . . O
C6 .2765(3) -.0684(2) .0130(2) .0212(6) Uani d . 1 . . C
N6 .1807(3) -.10606(17) -.05300(19) .0261(6) Uani d . 1 . . N
H2 .4193 .2367 .1625 .026 Uiso calc R 1 . . H
H21 .2622 .2474 -.0096 .029 Uiso calc R 1 . . H
H21A .2909 .5388 -.0061 .060 Uiso calc R 1 . . H
H23A .0427 .3174 .0486 .036 Uiso calc R 1 . . H
H23B .0746 .2015 .1089 .036 Uiso calc R 1 . . H
H24A .1044 .4335 .1823 .048 Uiso calc R 1 . . H
H24B .1648 .3242 .2416 .048 Uiso calc R 1 . . H
H25A -.1500 .1633 .3374 .085 Uiso calc R 1 . . H
H25B .0193 .1917 .3488 .085 Uiso calc R 1 . . H
H25C -.0398 .1333 .2506 .085 Uiso calc R 1 . . H
H3A .6506 .0244 .2412 .041 Uiso calc R 1 . . H
H3B .5357 .1238 .2671 .041 Uiso calc R 1 . . H
H3C .6394 .1375 .1741 .041 Uiso calc R 1 . . H
H6A .1196 -.0573 -.0800 .031 Uiso calc R 1 . . H
H6B .1789 -.1796 -.0694 .031 Uiso calc R 1 . . H

loop_
_atom_site_aniso_label
_atom_site_aniso_U_11
_atom_site_aniso_U_22
_atom_site_aniso_U_33
_atom_site_aniso_U_12
_atom_site_aniso_U_13
_atom_site_aniso_U_23
N1 .0253(12) .0123(10) .0306(13) .0017(8) -.0039(11) .0005(9)
C2 .0229(14) .0134(12) .0222(14) -.0011(9) .0017(12) .0008(10)
N2 .0252(12) .0139(10) .0252(13) .0006(8) -.0055(10) -.0004(9)
C21 .0278(15) .0141(12) .0297(15) -.0004(10) -.0070(13) -.0015(11)
C22 .0287(16) .0099(11) .0267(15) .0032(10) .0001(13) -.0026(11)
O21 .0479(14) .0145(9) .0583(16) -.0063(9) -.0236(12) .0071(10)
O22 .0295(12) .0180(9) .0370(12) -.0033(8) -.0006(9) .0019(8)
C23 .0251(15) .0207(13) .0452(18) -.0025(11) -.0048(14) .0001(12)
C24 .0286(17) .0353(17) .056(2) -.0071(13) .0070(16) -.0150(15)
S2 .0339(5) .0487(5) .0664(7) .0030(4) .0125(5) -.0064(5)
C25 .053(2) .066(2) .051(2) -.005(2) .005(2) .0056(19)
N3 .0225(12) .0159(10) .0283(14) -.0013(9) -.0025(10) .0011(9)
C3 .0308(16) .0202(13) .0308(16) .0015(12) -.0107(13) .0006(11)
C4 .0234(14) .0145(12) .0264(16) .0025(10) .0020(12) .0021(11)
O4 .0296(11) .0201(9) .0330(12) .0035(8) -.0065(9) .0000(8)
C5 .0211(14) .0158(13) .0266(15) -.0013(9) -.0002(12) .0030(10)
N5 .0266(13) .0153(11) .0317(13) .0009(9) -.0003(11) .0001(9)
O5 .0344(11) .0140(9) .0348(12) -.0017(8) -.0078(9) -.0028(8)
C6 .0210(14) .0165(12) .0263(15) .0019(10) .0012(12) .0007(11)
N6 .0293(13) .0099(10) .0390(15) .0030(9) -.0105(12) -.0007(10)

loop_
_atom_type_symbol
_atom_type_description
_atom_type_scat_dispersion_real
_atom_type_scat_dispersion_imag
_atom_type_scat_source
C C 0.0033 0.0016 'International Tables Vol C Tables 4.2.6.8 and 6.1.1.4'
H H 0.0000 0.0000 'International Tables Vol C Tables 4.2.6.8 and 6.1.1.4'
N N 0.0061 0.0033 'International Tables Vol C Tables 4.2.6.8 and 6.1.1.4'
O O 0.0106 0.0060 'International Tables Vol C Tables 4.2.6.8 and 6.1.1.4'
S S 0.1246 0.1234 'International Tables Vol C Tables 4.2.6.8 and 6.1.1.4'

loop_
_geom_angle_atom_site_label_1
_geom_angle_atom_site_label_2
_geom_angle_atom_site_label_3
_geom_angle
_geom_angle_publ_flag
C2 N1 C6 119.9(2) n
N1 C2 N2 117.3(2) n
N1 C2 N3 124.7(2) n
N2 C2 N3 118.0(2) n
C2 N2 C21 119.7(2) n
N2 C21 C22 108.4(2) n
N2 C21 C23 112.5(2) n
C22 C21 C23 112.8(2) n
O22 C22 O21 126.5(2) n
O22 C22 C21 122.5(2) n
O21 C22 C21 111.0(2) n
C24 C23 C21 114.3(2) n
C23 C24 S2 112.9(2) n
C25 S2 C24 98.28(18) n
C2 N3 C4 120.4(2) n
C2 N3 C3 120.1(2) n
C4 N3 C3 119.2(2) n
O4 C4 N3 120.6(2) n
O4 C4 C5 123.7(2) n
N3 C4 C5 115.7(2) n
N5 C5 C6 127.3(2) n
N5 C5 C4 114.2(2) n
C6 C5 C4 118.3(2) n
O5 N5 C5 116.0(2) n
N6 C6 N1 117.2(2) n
N6 C6 C5 121.8(2) n
N1 C6 C5 121.0(2) n

loop_
_geom_bond_atom_site_label_1
_geom_bond_atom_site_label_2
_geom_bond_site_symmetry_2
_geom_bond_distance
_geom_bond_publ_flag
N1 C2 . 1.313(4) n
N1 C6 . 1.334(3) n
C2 N2 . 1.335(3) n
C2 N3 . 1.384(3) n
N2 C21 . 1.459(3) n
C21 C22 . 1.523(3) n
C21 C23 . 1.531(4) n
C22 O22 . 1.214(3) n
C22 O21 . 1.301(3) n
C23 C24 . 1.512(5) n
C24 S2 . 1.812(3) n
S2 C25 . 1.757(4) n
N3 C4 . 1.401(3) n
N3 C3 . 1.471(3) n
C4 O4 . 1.224(3) n
C4 C5 . 1.467(4) n
C5 N5 . 1.321(3) n
C5 C6 . 1.456(4) n
N5 O5 . 1.309(3) n
C6 N6 . 1.308(4) n

loop_
_geom_hbond_atom_site_label_D
_geom_hbond_atom_site_label_H
_geom_hbond_atom_site_label_A
_geom_hbond_site_symmetry_A
_geom_hbond_distance_DH
_geom_hbond_distance_HA
_geom_hbond_distance_DA
_geom_hbond_angle_DHA
_geom_hbond_publ_flag
N2 H2 O4 3_655 0.86 2.39 3.145(3) 146.5 y
O21 H21A O5 1_565 0.82 1.70 2.473(2) 157.4 y
N6 H6A O22 2_455 0.86 2.11 2.932(3) 159.1 y
N6 H6B O5 1_555 0.86 1.99 2.613(3) 128.3 y
N6 H6B O4 2_445 0.86 2.57 3.327(3) 148.0 y

loop_
_geom_torsion_atom_site_label_1
_geom_torsion_atom_site_label_2
_geom_torsion_atom_site_label_3
_geom_torsion_atom_site_label_4
_geom_torsion
_geom_torsion_publ_flag
C6 N1 C2 N2 177.6(2) n
C6 N1 C2 N3 -1.1(4) n
N1 C2 N2 C21 -4.7(4) n
N3 C2 N2 C21 174.0(2) n
C2 N2 C21 C22 -151.1(2) n
C2 N2 C21 C23 83.5(3) n
N2 C21 C22 O22 -1.3(4) n
C23 C21 C22 O22 124.0(3) n
N2 C21 C22 O21 178.9(2) n
C23 C21 C22 O21 -55.9(3) n
N2 C21 C23 C24 71.5(3) n
C22 C21 C23 C24 -51.5(3) n
C21 C23 C24 S2 -170.2(2) n
C23 C24 S2 C25 77.8(3) n
N1 C2 N3 C4 -1.1(4) n
N2 C2 N3 C4 -179.7(2) n
N1 C2 N3 C3 172.7(3) n
N2 C2 N3 C3 -5.9(4) n
C2 N3 C4 O4 -178.7(3) n
C3 N3 C4 O4 7.5(4) n
C2 N3 C4 C5 1.7(4) n
C3 N3 C4 C5 -172.2(2) n
O4 C4 C5 N5 3.2(4) n
N3 C4 C5 N5 -177.2(2) n
O4 C4 C5 C6 -179.9(3) n
N3 C4 C5 C6 -0.3(4) n
C6 C5 N5 O5 6.3(4) n
C4 C5 N5 O5 -177.2(2) n
C2 N1 C6 N6 -179.6(3) n
C2 N1 C6 C5 2.5(4) n
N5 C5 C6 N6 -3.3(4) n
C4 C5 C6 N6 -179.6(2) n
N5 C5 C6 N1 174.6(3) n
C4 C5 C6 N1 -1.8(4) n

loop_
_cod_related_entry_id
_cod_related_entry_database
_cod_related_entry_code
1 ChemSpider 21182808
